data_4348384
loop_
_publ_author_name
'Hamilton, Jeff A.'
'Pugh, Thomas'
'Johnson, Andrew L.'
'Kingsley, Andrew J.'
'Richards, Stephen P.'

_publ_section_title
;
 Cobalt(I) Olefin Complexes: Precursors for Metal-Organic Chemical Vapor
 Deposition of High Purity Cobalt Metal Thin Films.
;
_journal_issue 14
_journal_name_full 'Inorganic chemistry'
_journal_page_first 7141
_journal_page_last 7151
_journal_paper_doi 10.1021/acs.inorgchem.6b01146
_journal_volume 55
_journal_year 2016
_chemical_formula_sum 'C11 H15 Co'
_chemical_formula_weight 206.16
_space_group_IT_number 14
_space_group_name_Hall '-P 2ybc'
_space_group_name_H-M_alt 'P 1 21/c 1'
_symmetry_cell_setting monoclinic
_symmetry_space_group_name_H-M 'P 1 21/c 1'
_atom_sites_solution_hydrogens geom
_atom_sites_solution_primary direct
_atom_sites_solution_secondary difmap
_audit_creation_method SHELXL-97
_cell_angle_alpha 90.00
_cell_angle_beta 101.335(2)
_cell_angle_gamma 90.00
_cell_formula_units_Z 4
_cell_length_a 11.3760(3)
_cell_length_b 7.5360(2)
_cell_length_c 11.3800(4)
_cell_measurement_reflns_used 19548
_cell_measurement_temperature 150(2)
_cell_measurement_theta_max 27.88
_cell_measurement_theta_min 8.18
_cell_volume 956.57(5)
_computing_cell_refinement 'HKL Scalepack (Otwinowski & Minor 1997)'
_computing_data_collection 'Kappa CCD'
_computing_data_reduction 'Denzo and Scalepak (Otwinowski & Minor, 1997)'
_computing_molecular_graphics 'ORTEP 3 for Windows (Farrugia, 1997)'
_computing_publication_material 'SHELXL-97 (Sheldrick, 1997)'
_computing_structure_refinement 'SHELXL-97 (Sheldrick, 1997)'
_computing_structure_solution 'SHELXS-86 (Sheldrick, 1986)'
_diffrn_ambient_temperature 150(2)
_diffrn_measured_fraction_theta_full 0.972
_diffrn_measured_fraction_theta_max 0.972
_diffrn_measurement_device_type 'Bruker Kappa CCD Diffractometer'
_diffrn_measurement_method 'omega and phi scans'
_diffrn_radiation_monochromator graphite
_diffrn_radiation_source 'fine-focus sealed tube'
_diffrn_radiation_type MoK\a
_diffrn_radiation_wavelength 0.71073
_diffrn_reflns_av_R_equivalents 0.0754
_diffrn_reflns_av_sigmaI/netI 0.0461
_diffrn_reflns_limit_h_max 14
_diffrn_reflns_limit_h_min -14
_diffrn_reflns_limit_k_max 9
_diffrn_reflns_limit_k_min -9
_diffrn_reflns_limit_l_max 14
_diffrn_reflns_limit_l_min -14
_diffrn_reflns_number 19548
_diffrn_reflns_theta_full 27.88
_diffrn_reflns_theta_max 27.88
_diffrn_reflns_theta_min 8.18
_exptl_absorpt_coefficient_mu 1.734
_exptl_absorpt_correction_T_max 0.8810
_exptl_absorpt_correction_T_min 0.7810
_exptl_absorpt_correction_type multi-scan
_exptl_absorpt_process_details 'SORTAV (Blessing, 1995)'
_exptl_crystal_colour orange
_exptl_crystal_density_diffrn 1.432
_exptl_crystal_density_method 'not measured'
_exptl_crystal_description plate
_exptl_crystal_F_000 432
_exptl_crystal_size_max 0.15
_exptl_crystal_size_mid 0.10
_exptl_crystal_size_min 0.08
_refine_diff_density_max 0.273
_refine_diff_density_min -0.283
_refine_diff_density_rms 0.063
_refine_ls_extinction_method none
_refine_ls_goodness_of_fit_ref 1.038
_refine_ls_hydrogen_treatment mixed
_refine_ls_matrix_type full
_refine_ls_number_parameters 127
_refine_ls_number_reflns 2211
_refine_ls_number_restraints 0
_refine_ls_restrained_S_all 1.038
_refine_ls_R_factor_all 0.0517
_refine_ls_R_factor_gt 0.0296
_refine_ls_shift/su_max 0.000
_refine_ls_shift/su_mean 0.000
_refine_ls_structure_factor_coef Fsqd
_refine_ls_weighting_details 'calc w=1/[\s^2^(Fo^2^)+(0.0241P)^2^+0.1006P] where P=(Fo^2^+2Fc^2^)/3'
_refine_ls_weighting_scheme calc
_refine_ls_wR_factor_gt 0.0519
_refine_ls_wR_factor_ref 0.0564
_reflns_number_gt 1704
_reflns_number_total 2211
_reflns_threshold_expression >2sigma(I)
_cod_data_source_file ic6b01146_si_002.cif
_cod_data_source_block 2
_cod_depositor_comments
;
The following automatic conversions were performed:

data item '_exptl_absorpt_correction_type' value 'Multi-scan' was
changed to 'multi-scan' in accordance with the
/home/saulius/struct/COD-crude-data/automatic-downloads/DataCite-retrospective/ACS/depositions/lib/dictionaries/cif_core.dic
dictionary named 'cif_core.dic' version 2.4.2 last updated on
2011-04-26.

data item '_symmetry_cell_setting' value 'Monoclinic' was changed to
'monoclinic' in accordance with the
/home/saulius/struct/COD-crude-data/automatic-downloads/DataCite-retrospective/ACS/depositions/lib/dictionaries/cif_core.dic
dictionary named 'cif_core.dic' version 2.4.2 last updated on
2011-04-26.

Automatic conversion script
Id: cif_fix_values 6909 2019-04-08 15:41:33Z antanas 
;
_cod_original_sg_symbol_H-M P21/c
_cod_database_code 4348384

loop_
_symmetry_equiv_pos_as_xyz
'x, y, z'
'-x, y+1/2, -z+1/2'
'-x, -y, -z'
'x, -y-1/2, z-1/2'

loop_
_atom_site_label
_atom_site_type_symbol
_atom_site_fract_x
_atom_site_fract_y
_atom_site_fract_z
_atom_site_U_iso_or_equiv
_atom_site_adp_type
_atom_site_occupancy
_atom_site_symmetry_multiplicity
_atom_site_calc_flag
_atom_site_refinement_flags
Co1 Co 0.21871(2) 0.83791(3) 0.180596(19) 0.01727(9) Uani 1 1 d .
C5 C 0.19027(18) 0.5725(2) 0.20886(19) 0.0329(5) Uani 1 1 d .
H5 H 0.2510 0.4842 0.2202 0.040 Uiso 1 1 calc R
C13 C 0.30024(15) 1.0587(2) 0.24798(15) 0.0191(4) Uani 1 1 d .
C12 C 0.38543(15) 0.9217(2) 0.23751(15) 0.0195(4) Uani 1 1 d .
C14 C 0.21681(19) 1.0993(3) 0.14018(18) 0.0254(4) Uani 1 1 d .
C1 C 0.15268(16) 0.6714(2) 0.29995(16) 0.0253(4) Uani 1 1 d .
H1 H 0.1821 0.6594 0.3837 0.030 Uiso 1 1 calc R
C4 C 0.1214(2) 0.6283(3) 0.09718(19) 0.0384(5) Uani 1 1 d .
H4 H 0.1270 0.5824 0.0207 0.046 Uiso 1 1 calc R
C3 C 0.04409(17) 0.7623(3) 0.11928(19) 0.0367(5) Uani 1 1 d .
H3 H -0.0121 0.8237 0.0605 0.044 Uiso 1 1 calc R
C11 C 0.37453(17) 0.8465(3) 0.12025(17) 0.0267(4) Uani 1 1 d .
C16 C 0.28940(18) 1.1395(3) 0.36567(18) 0.0286(4) Uani 1 1 d .
H16A H 0.3049 1.0487 0.4284 0.043 Uiso 1 1 calc R
H16B H 0.2083 1.1870 0.3602 0.043 Uiso 1 1 calc R
H16C H 0.3480 1.2357 0.3854 0.043 Uiso 1 1 calc R
C15 C 0.47172(16) 0.8471(3) 0.34291(17) 0.0286(4) Uani 1 1 d .
H15A H 0.5485 0.9096 0.3520 0.043 Uiso 1 1 calc R
H15B H 0.4840 0.7205 0.3298 0.043 Uiso 1 1 calc R
H15C H 0.4389 0.8625 0.4157 0.043 Uiso 1 1 calc R
C2 C 0.06407(16) 0.7908(3) 0.24515(18) 0.0279(4) Uani 1 1 d .
H2 H 0.0244 0.8759 0.2851 0.033 Uiso 1 1 calc R
H11A H 0.3633(18) 0.924(3) 0.0483(19) 0.035(5) Uiso 1 1 d .
H11B H 0.4172(18) 0.735(3) 0.1178(17) 0.030(5) Uiso 1 1 d .
H14A H 0.2446(18) 1.115(3) 0.0688(19) 0.028(5) Uiso 1 1 d .
H14B H 0.145(2) 1.170(3) 0.1480(18) 0.032(5) Uiso 1 1 d .

loop_
_atom_site_aniso_label
_atom_site_aniso_U_11
_atom_site_aniso_U_22
_atom_site_aniso_U_33
_atom_site_aniso_U_23
_atom_site_aniso_U_13
_atom_site_aniso_U_12
Co1 0.01763(14) 0.01620(13) 0.01774(13) -0.00120(10) 0.00287(9) -0.00266(10)
C5 0.0350(12) 0.0141(9) 0.0534(14) 0.0001(9) 0.0177(10) -0.0065(8)
C13 0.0185(9) 0.0157(8) 0.0224(9) -0.0003(7) 0.0024(7) -0.0043(7)
C12 0.0162(9) 0.0199(9) 0.0232(9) -0.0007(7) 0.0052(7) -0.0048(7)
C14 0.0293(11) 0.0199(9) 0.0253(10) 0.0026(8) 0.0010(9) -0.0022(8)
C1 0.0271(10) 0.0254(9) 0.0235(9) 0.0041(8) 0.0050(8) -0.0084(8)
C4 0.0504(14) 0.0371(12) 0.0295(11) -0.0171(9) 0.0117(10) -0.0270(10)
C3 0.0223(10) 0.0446(13) 0.0374(12) 0.0118(10) -0.0083(9) -0.0152(10)
C11 0.0261(10) 0.0293(10) 0.0270(10) -0.0036(9) 0.0109(8) -0.0033(9)
C16 0.0254(10) 0.0292(11) 0.0301(10) -0.0106(8) 0.0031(8) 0.0021(8)
C15 0.0213(10) 0.0314(10) 0.0312(11) -0.0010(8) 0.0007(8) 0.0010(8)
C2 0.0187(9) 0.0293(10) 0.0378(12) 0.0009(8) 0.0109(8) -0.0032(8)

loop_
_atom_type_symbol
_atom_type_description
_atom_type_scat_dispersion_real
_atom_type_scat_dispersion_imag
_atom_type_scat_source
C C 0.0033 0.0016 'International Tables Vol C Tables 4.2.6.8 and 6.1.1.4'
H H 0.0000 0.0000 'International Tables Vol C Tables 4.2.6.8 and 6.1.1.4'
Co Co 0.3494 0.9721 'International Tables Vol C Tables 4.2.6.8 and 6.1.1.4'

loop_
_geom_angle_atom_site_label_1
_geom_angle_atom_site_label_2
_geom_angle_atom_site_label_3
_geom_angle
C12 Co1 C13 42.47(7)
C12 Co1 C14 74.38(8)
C13 Co1 C14 41.78(7)
C12 Co1 C11 41.88(7)
C13 Co1 C11 74.35(7)
C14 Co1 C11 82.09(9)
C12 Co1 C4 142.26(9)
C13 Co1 C4 173.32(8)
C14 Co1 C4 131.62(9)
C11 Co1 C4 107.26(8)
C12 Co1 C3 177.49(8)
C13 Co1 C3 135.39(8)
C14 Co1 C3 103.11(9)
C11 Co1 C3 138.35(8)
C4 Co1 C3 39.71(9)
C12 Co1 C5 115.31(8)
C13 Co1 C5 146.01(8)
C14 Co1 C5 170.31(8)
C11 Co1 C5 105.00(9)
C4 Co1 C5 40.38(9)
C3 Co1 C5 67.20(9)
C12 Co1 C2 139.92(7)
C13 Co1 C2 111.87(7)
C14 Co1 C2 106.04(8)
C11 Co1 C2 171.86(8)
C4 Co1 C2 67.21(8)
C3 Co1 C2 40.39(8)
C5 Co1 C2 66.87(8)
C12 Co1 C1 114.90(7)
C13 Co1 C1 116.86(7)
C14 Co1 C1 137.91(8)
C11 Co1 C1 133.56(9)
C4 Co1 C1 66.99(8)
C3 Co1 C1 66.89(8)
C5 Co1 C1 39.66(8)
C2 Co1 C1 39.41(7)
C1 C5 C4 107.94(18)
C1 C5 Co1 71.42(10)
C4 C5 Co1 69.44(11)
C1 C5 H5 126.0
C4 C5 H5 126.0
Co1 C5 H5 124.7
C14 C13 C12 115.31(16)
C14 C13 C16 121.55(16)
C12 C13 C16 122.78(16)
C14 C13 Co1 70.51(10)
C12 C13 Co1 68.73(9)
C16 C13 Co1 124.88(12)
C11 C12 C13 115.16(16)
C11 C12 C15 121.28(17)
C13 C12 C15 123.25(15)
C11 C12 Co1 70.59(10)
C13 C12 Co1 68.81(9)
C15 C12 Co1 125.07(12)
C13 C14 Co1 67.71(10)
C13 C14 H14A 119.5(13)
Co1 C14 H14A 109.4(12)
C13 C14 H14B 117.1(12)
Co1 C14 H14B 118.3(12)
H14A C14 H14B 115.7(17)
C2 C1 C5 107.91(17)
C2 C1 Co1 69.22(10)
C5 C1 Co1 68.92(10)
C2 C1 H1 126.0
C5 C1 H1 126.0
Co1 C1 H1 127.4
C3 C4 C5 108.05(18)
C3 C4 Co1 70.19(11)
C5 C4 Co1 70.18(11)
C3 C4 H4 126.0
C5 C4 H4 126.0
Co1 C4 H4 125.2
C4 C3 C2 108.05(18)
C4 C3 Co1 70.10(12)
C2 C3 Co1 70.31(10)
C4 C3 H3 126.0
C2 C3 H3 126.0
Co1 C3 H3 125.2
C12 C11 Co1 67.54(10)
C12 C11 H11A 120.6(12)
Co1 C11 H11A 108.6(12)
C12 C11 H11B 114.5(11)
Co1 C11 H11B 117.3(12)
H11A C11 H11B 117.9(17)
C13 C16 H16A 109.5
C13 C16 H16B 109.5
H16A C16 H16B 109.5
C13 C16 H16C 109.5
H16A C16 H16C 109.5
H16B C16 H16C 109.5
C12 C15 H15A 109.5
C12 C15 H15B 109.5
H15A C15 H15B 109.5
C12 C15 H15C 109.5
H15A C15 H15C 109.5
H15B C15 H15C 109.5
C1 C2 C3 108.02(17)
C1 C2 Co1 71.37(10)
C3 C2 Co1 69.30(11)
C1 C2 H2 126.0
C3 C2 H2 126.0
Co1 C2 H2 124.9

loop_
_geom_bond_atom_site_label_1
_geom_bond_atom_site_label_2
_geom_bond_distance
Co1 C12 1.9832(17)
Co1 C13 1.9843(17)
Co1 C14 2.0217(19)
Co1 C11 2.0240(18)
Co1 C4 2.0513(19)
Co1 C3 2.0525(19)
Co1 C5 2.0611(18)
Co1 C2 2.0659(18)
Co1 C1 2.0938(17)
C5 C1 1.410(3)
C5 C4 1.419(3)
C5 H5 0.9500
C13 C14 1.429(3)
C13 C12 1.437(2)
C13 C16 1.498(3)
C12 C11 1.432(3)
C12 C15 1.502(3)
C14 H14A 0.94(2)
C14 H14B 0.99(2)
C1 C2 1.403(3)
C1 H1 0.9500
C4 C3 1.394(3)
C4 H4 0.9500
C3 C2 1.422(3)
C3 H3 0.9500
C11 H11A 0.99(2)
C11 H11B 0.97(2)
C16 H16A 0.9800
C16 H16B 0.9800
C16 H16C 0.9800
C15 H15A 0.9800
C15 H15B 0.9800
C15 H15C 0.9800
C2 H2 0.9500
